data_7044219
loop_
_publ_author_name
'Dunstan, Maja'
'Rousset, Elodie'
'Boulon, Marie-Emmanuelle'
'Gable, Robert William'
'Sorace, Lorenzo'
'Boskovic, Colette'

_publ_section_title
;
 Slow magnetisation relaxation in tetraoxolene-bridged rare-earth
 complexes
;
_journal_name_full 'Dalton Trans.'
_journal_paper_doi 10.1039/C7DT02932B
_journal_year 2017
_chemical_formula_moiety 'C44 H46 B4 N24 O4 Y2'
_chemical_formula_sum 'C44 H46 B4 N24 O4 Y2'
_chemical_formula_weight 1196.11
_space_group_crystal_system trigonal
_space_group_IT_number 148
_space_group_name_Hall '-R 3'
_space_group_name_H-M_alt 'R -3'
_symmetry_space_group_name_Hall '-R 3'
_symmetry_space_group_name_H-M 'R -3 :H'
_atom_sites_solution_hydrogens geom
_audit_creation_date 2017-06-19
_audit_creation_method
;
Olex2 1.2
(compiled 2017.02.23 svn.r3390 for OlexSys, GUI svn.r5320)
;
_audit_update_record
;
2017-08-02 deposited with the CCDC.
2017-09-13 downloaded from the CCDC.
;
_cell_angle_alpha 90
_cell_angle_beta 90
_cell_angle_gamma 120
_cell_formula_units_Z 18
_cell_length_a 49.226(7)
_cell_length_b 49.226(7)
_cell_length_c 13.220(3)
_cell_measurement_reflns_used 2714
_cell_measurement_temperature 100(2)
_cell_measurement_theta_max 32.089
_cell_measurement_theta_min 0.407
_cell_volume 27743(8)
_computing_cell_refinement 'XDS (Kabsch, 1993)'
_computing_data_collection 'BluIce (McPhillips, 2002)'
_computing_data_reduction 'XDS (Kabsch, 1993)'
_computing_molecular_graphics 'Olex2 (Dolomanov et al., 2009)'
_computing_publication_material 'Olex2 (Dolomanov et al., 2009)'
_computing_structure_refinement 'ShelXL (Sheldrick, 2015)'
_computing_structure_solution 'SHELXT 2014/5 (Sheldrick, 2014)'
_diffrn_ambient_temperature 100(2)
_diffrn_measured_fraction_theta_full 1.000
_diffrn_measured_fraction_theta_max 0.911
_diffrn_measurement_device_type 'ADSC Quantum 210r'
_diffrn_measurement_method 'Phi Scan'
_diffrn_radiation_monochromator 'Silicon Double Crystal'
_diffrn_radiation_type Synchrotron
_diffrn_radiation_wavelength 0.7108
_diffrn_reflns_av_R_equivalents 0.1746
_diffrn_reflns_av_unetI/netI 0.0806
_diffrn_reflns_Laue_measured_fraction_full 1.000
_diffrn_reflns_Laue_measured_fraction_max 0.911
_diffrn_reflns_limit_h_max 72
_diffrn_reflns_limit_h_min -72
_diffrn_reflns_limit_k_max 70
_diffrn_reflns_limit_k_min -71
_diffrn_reflns_limit_l_max 19
_diffrn_reflns_limit_l_min -16
_diffrn_reflns_number 260816
_diffrn_reflns_point_group_measured_fraction_full 1.000
_diffrn_reflns_point_group_measured_fraction_max 0.911
_diffrn_reflns_theta_full 26.000
_diffrn_reflns_theta_max 31.854
_diffrn_reflns_theta_min 0.827
_diffrn_source 'MX1 Beamline Australian Synchrotron'
_diffrn_standards_number 0
_exptl_absorpt_coefficient_mu 1.931
_exptl_absorpt_correction_T_max 0.4342
_exptl_absorpt_correction_T_min 0.2940
_exptl_absorpt_correction_type multi-scan
_exptl_absorpt_process_details
;
SADABS-2012/1 (Bruker,2012) was used for absorption correction.
wR2(int) was 0.1181 before and 0.0897 after correction.
The Ratio of minimum to maximum transmission is 0.6771.
The \l/2 correction factor is 0.0015.
;
_exptl_crystal_colour 'light purple'
_exptl_crystal_density_diffrn 1.289
_exptl_crystal_description needle
_exptl_crystal_F_000 10944
_exptl_crystal_size_max 0.1
_exptl_crystal_size_mid 0.005
_exptl_crystal_size_min 0.005
_refine_diff_density_max 0.433
_refine_diff_density_min -1.667
_refine_diff_density_rms 0.104
_refine_ls_extinction_method none
_refine_ls_goodness_of_fit_ref 1.035
_refine_ls_hydrogen_treatment constr
_refine_ls_matrix_type full
_refine_ls_number_parameters 705
_refine_ls_number_reflns 19276
_refine_ls_number_restraints 0
_refine_ls_restrained_S_all 1.035
_refine_ls_R_factor_all 0.1118
_refine_ls_R_factor_gt 0.0576
_refine_ls_shift/su_max 0.004
_refine_ls_shift/su_mean 0.000
_refine_ls_structure_factor_coef Fsqd
_refine_ls_weighting_details 'w=1/[\s^2^(Fo^2^)+(0.0774P)^2^+15.6478P] where P=(Fo^2^+2Fc^2^)/3'
_refine_ls_weighting_scheme calc
_refine_ls_wR_factor_gt 0.1335
_refine_ls_wR_factor_ref 0.1547
_reflns_Friedel_coverage 0.000
_reflns_number_gt 11662
_reflns_number_total 19276
_reflns_threshold_expression 'I > 2\s(I)'
_cod_data_source_file c7dt02932b2.cif
_cod_data_source_block 3-ydcm
_cod_original_cell_volume 27743(10)
_cod_database_code 7044219
_shelx_shelxl_version_number 2016/6
_shelx_space_group_comment
;
The symmetry employed for this shelxl refinement is uniquely defined
by the following loop, which should always be used as a source of
symmetry information in preference to the above space-group names.
They are only intended as comments.
;
_olex2_refinement_description
;
1. Fixed Uiso
 At 1.2 times of:
  All B(H) groups, All C(H) groups
 At 1.5 times of:
  All C(H,H,H) groups
2.a Ternary CH refined with riding coordinates:
 B1(H1), B2(H2), B3(H3), B4(H4)
2.b Aromatic/amide H refined with riding coordinates:
 C5(H5), C6(H6), C7(H7), C8(H8), C9(H9), C10(H10), C11(H11), C12(H12),
 C13(H13), C14(H14), C15(H15), C16(H16), C17(H17), C18(H18), C19(H19), C20(H20),
  C21(H21), C22(H22), C23(H23), C24(H24), C25(H25), C26(H26), C27(H27),
 C28(H28), C29(H29), C30(H30), C31(H31), C32(H32), C33(H33), C34(H34), C35(H35),
  C36(H36), C37(H37), C38(H38), C39(H39), C40(H40)
2.c Idealised Me refined as rotating group:
 C47(H47A,H47B,H47C), C48(H48A,H48B,H48C)
;
_olex2_submission_special_instructions 'No special instructions were received'

loop_
_space_group_symop_operation_xyz
'x, y, z'
'-y, x-y, z'
'-x+y, -x, z'
'x+2/3, y+1/3, z+1/3'
'-y+2/3, x-y+1/3, z+1/3'
'-x+y+2/3, -x+1/3, z+1/3'
'x+1/3, y+2/3, z+2/3'
'-y+1/3, x-y+2/3, z+2/3'
'-x+y+1/3, -x+2/3, z+2/3'
'-x, -y, -z'
'y, -x+y, -z'
'x-y, x, -z'
'-x+2/3, -y+1/3, -z+1/3'
'y+2/3, -x+y+1/3, -z+1/3'
'x-y+2/3, x+1/3, -z+1/3'
'-x+1/3, -y+2/3, -z+2/3'
'y+1/3, -x+y+2/3, -z+2/3'
'x-y+1/3, x+2/3, -z+2/3'

loop_
_atom_site_label
_atom_site_type_symbol
_atom_site_fract_x
_atom_site_fract_y
_atom_site_fract_z
_atom_site_U_iso_or_equiv
_atom_site_adp_type
_atom_site_occupancy
_atom_site_site_symmetry_order
_atom_site_calc_flag
_atom_site_refinement_flags_posn
Y1 Y 0.36981(2) 0.55716(2) 0.39207(2) 0.02745(7) Uani 1 1 d .
Y2 Y 0.56331(2) 0.64241(2) 0.52879(2) 0.03269(8) Uani 1 1 d .
O1 O 0.41890(5) 0.57182(5) 0.33027(16) 0.0315(4) Uani 1 1 d .
O2 O 0.40625(5) 0.57113(5) 0.52281(15) 0.0302(4) Uani 1 1 d .
O3 O 0.52611(5) 0.61974(6) 0.40272(17) 0.0372(5) Uani 1 1 d .
O4 O 0.51357(5) 0.61673(5) 0.59563(16) 0.0348(5) Uani 1 1 d .
N1 N 0.33693(6) 0.59341(6) 0.52050(19) 0.0319(5) Uani 1 1 d .
N2 N 0.34489(6) 0.57057(6) 0.52850(19) 0.0335(5) Uani 1 1 d .
N3 N 0.38434(6) 0.63317(6) 0.42181(19) 0.0306(5) Uani 1 1 d .
N4 N 0.39926(6) 0.61708(6) 0.39393(19) 0.0300(5) Uani 1 1 d .
N5 N 0.33376(6) 0.59930(6) 0.33202(19) 0.0306(5) Uani 1 1 d .
N6 N 0.33862(6) 0.57578(6) 0.29778(19) 0.0305(5) Uani 1 1 d .
N7 N 0.35325(7) 0.48092(6) 0.3876(2) 0.0386(6) Uani 1 1 d .
N8 N 0.36913(7) 0.50820(6) 0.4427(2) 0.0366(6) Uani 1 1 d .
N9 N 0.30494(7) 0.48387(7) 0.3517(2) 0.0382(6) Uani 1 1 d .
N10 N 0.31378(6) 0.51299(6) 0.3903(2) 0.0352(6) Uani 1 1 d .
N11 N 0.34549(7) 0.49844(6) 0.2156(2) 0.0373(6) Uani 1 1 d .
N12 N 0.36335(6) 0.53013(6) 0.2294(2) 0.0331(5) Uani 1 1 d .
N13 N 0.56295(7) 0.71216(7) 0.4991(2) 0.0388(6) Uani 1 1 d .
N14 N 0.54408(6) 0.68160(7) 0.5270(2) 0.0370(6) Uani 1 1 d .
N15 N 0.61567(7) 0.72108(7) 0.5489(2) 0.0418(7) Uani 1 1 d .
N16 N 0.60511(6) 0.69316(7) 0.5983(2) 0.0392(6) Uani 1 1 d .
N17 N 0.59692(7) 0.70521(7) 0.3688(2) 0.0430(7) Uani 1 1 d .
N18 N 0.58742(7) 0.67407(7) 0.3764(2) 0.0404(6) Uani 1 1 d .
N19 N 0.56865(7) 0.57641(7) 0.5709(2) 0.0449(7) Uani 1 1 d .
N20 N 0.55261(6) 0.58704(7) 0.5146(2) 0.0417(6) Uani 1 1 d .
N21 N 0.62109(7) 0.62503(7) 0.5821(2) 0.0422(7) Uani 1 1 d .
N22 N 0.61459(7) 0.64295(7) 0.5189(2) 0.0402(6) Uani 1 1 d .
N23 N 0.58221(7) 0.60997(7) 0.7266(2) 0.0418(6) Uani 1 1 d .
N24 N 0.56827(6) 0.62703(7) 0.7013(2) 0.0383(6) Uani 1 1 d .
C5 C 0.31793(8) 0.59062(9) 0.5996(2) 0.0377(7) Uani 1 1 d .
H5 H 0.309341 0.603825 0.611782 0.045 Uiso 1 1 calc R
C6 C 0.31321(8) 0.56591(9) 0.6582(2) 0.0426(8) Uani 1 1 d .
H6 H 0.300768 0.558346 0.717656 0.051 Uiso 1 1 calc R
C7 C 0.33058(8) 0.55416(8) 0.6121(2) 0.0376(7) Uani 1 1 d .
H7 H 0.332132 0.536836 0.636548 0.045 Uiso 1 1 calc R
C8 C 0.40527(8) 0.66410(7) 0.4289(2) 0.0351(7) Uani 1 1 d .
H8 H 0.400563 0.679978 0.446934 0.042 Uiso 1 1 calc R
C9 C 0.43466(8) 0.66885(8) 0.4056(2) 0.0375(7) Uani 1 1 d .
H9 H 0.453943 0.688158 0.404208 0.045 Uiso 1 1 calc R
C10 C 0.42968(7) 0.63903(7) 0.3844(2) 0.0333(6) Uani 1 1 d .
H10 H 0.445771 0.634700 0.365675 0.040 Uiso 1 1 calc R
C11 C 0.31495(7) 0.60331(9) 0.2665(2) 0.0362(7) Uani 1 1 d .
H11 H 0.308298 0.618315 0.273116 0.043 Uiso 1 1 calc R
C12 C 0.30702(7) 0.58209(8) 0.1887(2) 0.0369(7) Uani 1 1 d .
H12 H 0.294049 0.579434 0.132093 0.044 Uiso 1 1 calc R
C13 C 0.32220(7) 0.56533(8) 0.2113(2) 0.0336(6) Uani 1 1 d .
H13 H 0.321093 0.548812 0.171102 0.040 Uiso 1 1 calc R
C14 C 0.36092(10) 0.45984(8) 0.4234(3) 0.0482(9) Uani 1 1 d .
H14 H 0.353278 0.439264 0.397646 0.058 Uiso 1 1 calc R
C15 C 0.38140(10) 0.47282(9) 0.5024(3) 0.0482(9) Uani 1 1 d .
H15 H 0.390509 0.463369 0.542189 0.058 Uiso 1 1 calc R
C16 C 0.38590(8) 0.50296(9) 0.5115(3) 0.0410(7) Uani 1 1 d .
H16 H 0.399174 0.517893 0.560218 0.049 Uiso 1 1 calc R
C17 C 0.27339(8) 0.46661(9) 0.3482(3) 0.0458(9) Uani 1 1 d .
H17 H 0.261545 0.445652 0.324335 0.055 Uiso 1 1 calc R
C18 C 0.26119(8) 0.48451(9) 0.3853(3) 0.0455(9) Uani 1 1 d .
H18 H 0.239712 0.478585 0.392064 0.055 Uiso 1 1 calc R
C19 C 0.28710(7) 0.51295(9) 0.4103(2) 0.0388(7) Uani 1 1 d .
H19 H 0.286110 0.530231 0.438084 0.047 Uiso 1 1 calc R
C20 C 0.34634(8) 0.49134(8) 0.1174(3) 0.0414(8) Uani 1 1 d .
H20 H 0.335862 0.470853 0.089132 0.050 Uiso 1 1 calc R
C21 C 0.36488(9) 0.51866(9) 0.0649(3) 0.0434(8) Uani 1 1 d .
H21 H 0.369683 0.520953 -0.005241 0.052 Uiso 1 1 calc R
C22 C 0.37501(8) 0.54222(8) 0.1378(2) 0.0372(7) Uani 1 1 d .
H22 H 0.388374 0.563932 0.124510 0.045 Uiso 1 1 calc R
C23 C 0.54878(8) 0.72886(8) 0.5187(3) 0.0406(8) Uani 1 1 d .
H23 H 0.557459 0.750681 0.506652 0.049 Uiso 1 1 calc R
C24 C 0.51963(9) 0.70918(9) 0.5590(3) 0.0424(8) Uani 1 1 d .
H24 H 0.504236 0.714268 0.579772 0.051 Uiso 1 1 calc R
C25 C 0.51788(8) 0.68015(8) 0.5624(3) 0.0385(7) Uani 1 1 d .
H25 H 0.500243 0.661519 0.586769 0.046 Uiso 1 1 calc R
C26 C 0.64296(9) 0.74280(9) 0.5891(3) 0.0519(9) Uani 1 1 d .
H26 H 0.654833 0.764027 0.567747 0.062 Uiso 1 1 calc R
C27 C 0.65101(9) 0.72957(9) 0.6658(3) 0.0522(10) Uani 1 1 d .
H27 H 0.669104 0.739390 0.707649 0.063 Uiso 1 1 calc R
C28 C 0.62674(8) 0.69844(9) 0.6691(3) 0.0445(8) Uani 1 1 d .
H28 H 0.625686 0.683106 0.715040 0.053 Uiso 1 1 calc R
C29 C 0.60547(9) 0.71510(10) 0.2727(3) 0.0522(10) Uani 1 1 d .
H29 H 0.612802 0.735818 0.248757 0.063 Uiso 1 1 calc R
C30 C 0.60180(9) 0.69013(11) 0.2153(3) 0.0547(10) Uani 1 1 d .
H30 H 0.605980 0.689987 0.145158 0.066 Uiso 1 1 calc R
C31 C 0.59054(9) 0.66504(10) 0.2833(3) 0.0482(9) Uani 1 1 d .
H31 H 0.585745 0.644381 0.266035 0.058 Uiso 1 1 calc R
C32 C 0.55819(10) 0.54581(9) 0.5486(3) 0.0547(10) Uani 1 1 d .
H32 H 0.565650 0.533110 0.577600 0.066 Uiso 1 1 calc R
C33 C 0.53497(10) 0.53638(9) 0.4770(4) 0.0574(11) Uani 1 1 d .
H33 H 0.523328 0.516236 0.446891 0.069 Uiso 1 1 calc R
C34 C 0.53217(9) 0.56277(9) 0.4582(3) 0.0503(9) Uani 1 1 d .
H34 H 0.517767 0.563420 0.411771 0.060 Uiso 1 1 calc R
C35 C 0.65216(8) 0.63554(9) 0.5806(3) 0.0475(9) Uani 1 1 d .
H35 H 0.662471 0.626908 0.618327 0.057 Uiso 1 1 calc R
C36 C 0.66657(8) 0.66065(9) 0.5161(3) 0.0483(9) Uani 1 1 d .
H36 H 0.688264 0.672711 0.500384 0.058 Uiso 1 1 calc R
C37 C 0.64220(8) 0.66448(9) 0.4789(3) 0.0446(8) Uani 1 1 d .
H37 H 0.644741 0.680141 0.431709 0.054 Uiso 1 1 calc R
C38 C 0.57861(9) 0.60340(9) 0.8256(3) 0.0496(9) Uani 1 1 d .
H38 H 0.586247 0.591785 0.860969 0.060 Uiso 1 1 calc R
C39 C 0.56215(9) 0.61616(10) 0.8673(3) 0.0517(9) Uani 1 1 d .
H39 H 0.556203 0.615336 0.936068 0.062 Uiso 1 1 calc R
C40 C 0.55594(9) 0.63065(9) 0.7870(3) 0.0440(8) Uani 1 1 d .
H40 H 0.544595 0.641530 0.792452 0.053 Uiso 1 1 calc R
C41 C 0.44230(7) 0.58170(7) 0.3893(2) 0.0308(6) Uani 1 1 d .
C42 C 0.43503(7) 0.58164(7) 0.5015(2) 0.0301(6) Uani 1 1 d .
C43 C 0.47291(7) 0.59324(8) 0.3539(2) 0.0333(6) Uani 1 1 d .
C44 C 0.45916(7) 0.59284(7) 0.5732(2) 0.0314(6) Uani 1 1 d .
C45 C 0.49704(7) 0.60626(7) 0.4248(2) 0.0329(6) Uani 1 1 d .
C46 C 0.48978(7) 0.60502(7) 0.5377(2) 0.0317(6) Uani 1 1 d .
C47 C 0.47899(8) 0.59372(9) 0.2419(2) 0.0418(8) Uani 1 1 d .
H47A H 0.466636 0.572445 0.214526 0.063 Uiso 1 1 calc GR
H47B H 0.501345 0.601421 0.230449 0.063 Uiso 1 1 calc GR
H47C H 0.472941 0.607597 0.207937 0.063 Uiso 1 1 calc GR
C48 C 0.45283(8) 0.59285(8) 0.6846(2) 0.0372(7) Uani 1 1 d .
H48A H 0.432820 0.592300 0.694308 0.056 Uiso 1 1 calc GR
H48B H 0.469746 0.611887 0.715692 0.056 Uiso 1 1 calc GR
H48C H 0.451787 0.574360 0.716349 0.056 Uiso 1 1 calc GR
B1 B 0.34823(8) 0.61685(9) 0.4318(3) 0.0327(7) Uani 1 1 d .
H1 H 0.341837 0.632950 0.443558 0.039 Uiso 1 1 calc R
B2 B 0.32927(9) 0.47645(9) 0.3060(3) 0.0394(8) Uani 1 1 d .
H2 H 0.318421 0.454192 0.282124 0.047 Uiso 1 1 calc R
B3 B 0.59687(9) 0.72450(10) 0.4615(3) 0.0429(9) Uani 1 1 d .
H3 H 0.606482 0.747099 0.442239 0.051 Uiso 1 1 calc R
B4 B 0.59548(10) 0.59766(10) 0.6429(3) 0.0456(9) Uani 1 1 d .
H4 H 0.604385 0.585350 0.674624 0.055 Uiso 1 1 calc R

loop_
_atom_site_aniso_label
_atom_site_aniso_U_11
_atom_site_aniso_U_22
_atom_site_aniso_U_33
_atom_site_aniso_U_23
_atom_site_aniso_U_13
_atom_site_aniso_U_12
Y1 0.02592(14) 0.03020(14) 0.02731(14) 0.00142(10) -0.00014(10) 0.01484(11)
Y2 0.02661(14) 0.03421(16) 0.03791(17) -0.00167(12) -0.00137(11) 0.01570(12)
O1 0.0301(11) 0.0374(11) 0.0299(11) 0.0011(8) -0.0004(8) 0.0190(9)
O2 0.0253(10) 0.0351(11) 0.0306(11) 0.0018(8) 0.0014(8) 0.0154(9)
O3 0.0249(10) 0.0470(13) 0.0373(12) -0.0026(10) 0.0022(9) 0.0162(10)
O4 0.0296(11) 0.0391(12) 0.0359(12) -0.0016(9) -0.0040(9) 0.0173(10)
N1 0.0324(13) 0.0456(15) 0.0249(13) -0.0026(10) -0.0023(9) 0.0248(12)
N2 0.0324(13) 0.0429(15) 0.0295(13) 0.0010(11) 0.0001(10) 0.0220(12)
N3 0.0331(13) 0.0333(13) 0.0290(13) -0.0012(10) -0.0037(10) 0.0194(11)
N4 0.0285(12) 0.0340(13) 0.0318(13) 0.0009(10) -0.0003(10) 0.0189(11)
N5 0.0297(12) 0.0393(14) 0.0274(13) 0.0009(10) -0.0015(9) 0.0208(11)
N6 0.0303(12) 0.0330(13) 0.0284(13) 0.0001(10) -0.0002(9) 0.0161(11)
N7 0.0422(15) 0.0317(14) 0.0414(16) 0.0041(11) 0.0023(12) 0.0181(12)
N8 0.0385(14) 0.0344(14) 0.0402(15) 0.0014(11) -0.0006(11) 0.0206(12)
N9 0.0365(14) 0.0369(14) 0.0325(14) 0.0032(11) 0.0019(11) 0.0117(12)
N10 0.0349(14) 0.0369(14) 0.0325(14) 0.0027(11) 0.0018(10) 0.0170(12)
N11 0.0419(15) 0.0323(14) 0.0351(15) -0.0016(11) 0.0036(11) 0.0165(12)
N12 0.0307(13) 0.0312(13) 0.0338(14) 0.0003(10) 0.0028(10) 0.0129(11)
N13 0.0357(14) 0.0364(14) 0.0457(17) 0.0003(12) -0.0041(12) 0.0190(12)
N14 0.0324(13) 0.0391(15) 0.0401(15) -0.0015(11) -0.0023(11) 0.0183(12)
N15 0.0337(14) 0.0320(14) 0.0547(19) -0.0020(12) -0.0064(12) 0.0126(12)
N16 0.0336(14) 0.0369(15) 0.0483(17) -0.0062(12) -0.0080(12) 0.0184(12)
N17 0.0320(14) 0.0452(16) 0.0482(18) 0.0067(13) 0.0022(12) 0.0166(13)
N18 0.0338(14) 0.0410(15) 0.0457(17) 0.0001(12) 0.0031(12) 0.0181(12)
N19 0.0415(16) 0.0349(15) 0.060(2) 0.0035(13) 0.0046(14) 0.0206(13)
N20 0.0289(13) 0.0435(16) 0.0528(18) -0.0039(13) 0.0015(12) 0.0182(12)
N21 0.0327(14) 0.0443(16) 0.0527(18) -0.0014(13) -0.0022(12) 0.0215(13)
N22 0.0348(14) 0.0356(14) 0.0504(17) -0.0007(12) -0.0012(12) 0.0176(12)
N23 0.0384(15) 0.0439(16) 0.0481(17) 0.0036(13) -0.0015(12) 0.0243(13)
N24 0.0322(14) 0.0403(15) 0.0457(17) -0.0003(12) -0.0033(11) 0.0207(12)
C5 0.0366(17) 0.052(2) 0.0290(16) -0.0057(13) -0.0004(12) 0.0254(15)
C6 0.0386(18) 0.061(2) 0.0258(16) -0.0006(14) 0.0040(13) 0.0232(17)
C7 0.0377(17) 0.0435(18) 0.0287(16) 0.0055(13) 0.0022(12) 0.0181(14)
C8 0.0443(18) 0.0331(16) 0.0317(16) 0.0001(12) -0.0051(13) 0.0222(14)
C9 0.0364(17) 0.0341(16) 0.0359(17) 0.0040(13) -0.0025(13) 0.0131(14)
C10 0.0299(15) 0.0337(15) 0.0345(16) 0.0052(12) 0.0008(12) 0.0145(13)
C11 0.0319(15) 0.058(2) 0.0282(16) 0.0057(13) 0.0010(12) 0.0294(15)
C12 0.0318(15) 0.054(2) 0.0273(16) 0.0021(13) -0.0019(12) 0.0231(15)
C13 0.0319(15) 0.0394(17) 0.0257(15) 0.0016(12) -0.0013(11) 0.0150(13)
C14 0.058(2) 0.0339(17) 0.056(2) 0.0089(15) 0.0061(18) 0.0259(17)
C15 0.058(2) 0.047(2) 0.051(2) 0.0134(16) 0.0064(17) 0.0352(19)
C16 0.0463(19) 0.0439(19) 0.0404(19) 0.0077(14) 0.0026(14) 0.0283(16)
C17 0.0339(17) 0.049(2) 0.0346(18) 0.0046(15) 0.0008(13) 0.0061(15)
C18 0.0310(16) 0.063(2) 0.0307(17) 0.0076(15) 0.0017(13) 0.0152(16)
C19 0.0295(15) 0.0497(19) 0.0327(17) 0.0079(14) 0.0036(12) 0.0164(14)
C20 0.0462(19) 0.0415(18) 0.0380(19) -0.0074(14) 0.0017(14) 0.0232(16)
C21 0.053(2) 0.048(2) 0.0345(18) -0.0024(14) 0.0053(15) 0.0294(17)
C22 0.0359(16) 0.0376(17) 0.0343(17) 0.0046(13) 0.0071(13) 0.0156(14)
C23 0.0436(19) 0.0379(17) 0.047(2) -0.0060(14) -0.0100(15) 0.0255(15)
C24 0.0463(19) 0.050(2) 0.0413(19) -0.0051(15) -0.0010(15) 0.0317(17)
C25 0.0394(17) 0.0429(18) 0.0394(18) -0.0040(14) 0.0012(13) 0.0253(15)
C26 0.0379(19) 0.042(2) 0.070(3) -0.0074(18) -0.0117(17) 0.0153(16)
C27 0.0381(19) 0.051(2) 0.067(3) -0.0159(19) -0.0186(17) 0.0221(17)
C28 0.0389(18) 0.0458(19) 0.053(2) -0.0113(16) -0.0133(15) 0.0243(16)
C29 0.0390(19) 0.061(2) 0.054(2) 0.0192(19) 0.0107(16) 0.0237(18)
C30 0.044(2) 0.072(3) 0.047(2) 0.0086(19) 0.0088(16) 0.028(2)
C31 0.0380(18) 0.060(2) 0.047(2) -0.0003(17) 0.0064(15) 0.0247(18)
C32 0.053(2) 0.0356(19) 0.077(3) 0.0019(18) 0.012(2) 0.0239(18)
C33 0.048(2) 0.038(2) 0.077(3) -0.0103(19) 0.007(2) 0.0142(17)
C34 0.0361(18) 0.043(2) 0.067(3) -0.0140(18) 0.0004(17) 0.0164(16)
C35 0.0321(17) 0.053(2) 0.062(2) -0.0071(18) -0.0056(16) 0.0253(16)
C36 0.0276(16) 0.050(2) 0.063(2) -0.0100(18) -0.0018(15) 0.0167(15)
C37 0.0335(17) 0.0417(19) 0.056(2) -0.0012(16) 0.0052(15) 0.0171(15)
C38 0.051(2) 0.052(2) 0.049(2) 0.0087(17) -0.0033(17) 0.0281(19)
C39 0.051(2) 0.060(2) 0.048(2) 0.0072(18) 0.0042(17) 0.030(2)
C40 0.0428(19) 0.051(2) 0.043(2) -0.0018(15) -0.0047(15) 0.0274(17)
C41 0.0335(15) 0.0353(15) 0.0282(15) 0.0018(11) -0.0004(11) 0.0205(13)
C42 0.0313(14) 0.0313(14) 0.0310(15) 0.0037(11) 0.0021(11) 0.0181(12)
C43 0.0318(15) 0.0396(16) 0.0316(16) -0.0013(12) 0.0028(12) 0.0201(13)
C44 0.0296(14) 0.0376(16) 0.0279(15) 0.0008(12) -0.0016(11) 0.0174(13)
C45 0.0296(15) 0.0371(16) 0.0335(16) -0.0004(12) 0.0013(12) 0.0179(13)
C46 0.0315(15) 0.0339(15) 0.0313(16) 0.0001(12) 0.0000(11) 0.0175(13)
C47 0.0315(16) 0.056(2) 0.0320(17) -0.0033(14) 0.0034(12) 0.0179(15)
C48 0.0333(16) 0.0464(18) 0.0297(16) 0.0002(13) -0.0003(12) 0.0182(14)
B1 0.0355(18) 0.0425(19) 0.0288(18) -0.0019(14) -0.0039(13) 0.0261(16)
B2 0.044(2) 0.0297(17) 0.037(2) 0.0021(14) 0.0015(15) 0.0126(16)
B3 0.038(2) 0.0359(19) 0.053(2) 0.0029(17) -0.0031(17) 0.0172(17)
B4 0.042(2) 0.045(2) 0.054(3) -0.0004(18) -0.0057(18) 0.0252(19)

loop_
_atom_type_symbol
_atom_type_description
_atom_type_scat_dispersion_real
_atom_type_scat_dispersion_imag
_atom_type_scat_source
C C 0.0033 0.0016 'International Tables Vol C Tables 4.2.6.8 and 6.1.1.4'
H H 0.0000 0.0000 'International Tables Vol C Tables 4.2.6.8 and 6.1.1.4'
B B 0.0013 0.0007 'International Tables Vol C Tables 4.2.6.8 and 6.1.1.4'
N N 0.0061 0.0033 'International Tables Vol C Tables 4.2.6.8 and 6.1.1.4'
O O 0.0106 0.0060 'International Tables Vol C Tables 4.2.6.8 and 6.1.1.4'
Y Y -2.7962 3.5667 'International Tables Vol C Tables 4.2.6.8 and 6.1.1.4'

loop_
_geom_angle_atom_site_label_1
_geom_angle_atom_site_label_2
_geom_angle_atom_site_label_3
_geom_angle
O1 Y1 O2 68.79(7)
O1 Y1 N2 140.03(8)
O1 Y1 N4 74.95(8)
O1 Y1 N6 116.93(8)
O1 Y1 N8 84.41(8)
O1 Y1 N10 142.52(8)
O1 Y1 N12 72.00(8)
O2 Y1 N2 77.88(8)
O2 Y1 N4 75.15(8)
O2 Y1 N6 142.15(8)
O2 Y1 N8 73.86(8)
O2 Y1 N10 127.62(8)
O2 Y1 N12 132.71(8)
N2 Y1 N4 75.72(9)
N2 Y1 N6 77.56(8)
N2 Y1 N8 107.30(9)
N2 Y1 N10 76.10(9)
N2 Y1 N12 147.24(9)
N6 Y1 N4 71.16(8)
N6 Y1 N8 141.50(9)
N6 Y1 N10 72.62(9)
N8 Y1 N4 147.33(9)
N8 Y1 N10 71.78(9)
N10 Y1 N4 137.84(8)
N12 Y1 N4 118.51(8)
N12 Y1 N6 79.89(9)
N12 Y1 N8 77.05(9)
N12 Y1 N10 74.67(9)
O3 Y2 N14 81.57(9)
O3 Y2 N16 144.14(9)
O3 Y2 N18 74.32(9)
O3 Y2 N20 74.70(9)
O3 Y2 N22 121.13(9)
O3 Y2 N24 134.34(9)
O4 Y2 O3 69.03(8)
O4 Y2 N14 73.86(9)
O4 Y2 N16 121.98(9)
O4 Y2 N18 135.04(9)
O4 Y2 N20 81.03(9)
O4 Y2 N22 144.47(9)
O4 Y2 N24 73.48(8)
N16 Y2 N14 71.07(9)
N16 Y2 N20 137.52(9)
N16 Y2 N22 71.73(9)
N18 Y2 N14 75.86(9)
N18 Y2 N16 76.79(10)
N18 Y2 N20 113.54(10)
N18 Y2 N22 77.70(10)
N20 Y2 N14 150.28(9)
N20 Y2 N22 70.87(9)
N22 Y2 N14 138.19(9)
N24 Y2 N14 112.07(9)
N24 Y2 N16 78.84(10)
N24 Y2 N18 150.04(10)
N24 Y2 N20 74.56(10)
N24 Y2 N22 78.31(9)
C41 O1 Y1 120.81(19)
C42 O2 Y1 119.41(18)
C45 O3 Y2 119.9(2)
C46 O4 Y2 120.3(2)
N2 N1 B1 122.0(2)
C5 N1 N2 108.8(3)
C5 N1 B1 129.2(3)
N1 N2 Y1 123.54(18)
C7 N2 Y1 128.8(2)
C7 N2 N1 106.2(3)
N4 N3 B1 122.0(2)
C8 N3 N4 110.0(3)
C8 N3 B1 127.7(3)
N3 N4 Y1 120.70(18)
C10 N4 Y1 133.5(2)
C10 N4 N3 105.3(2)
N6 N5 B1 121.9(2)
C11 N5 N6 109.5(3)
C11 N5 B1 128.6(3)
N5 N6 Y1 123.20(18)
C13 N6 Y1 130.6(2)
C13 N6 N5 106.2(2)
N8 N7 B2 122.3(3)
C14 N7 N8 108.8(3)
C14 N7 B2 128.7(3)
N7 N8 Y1 122.0(2)
C16 N8 Y1 131.3(2)
C16 N8 N7 106.0(3)
N10 N9 B2 121.1(3)
C17 N9 N10 109.6(3)
C17 N9 B2 128.7(3)
N9 N10 Y1 123.0(2)
C19 N10 Y1 130.5(2)
C19 N10 N9 105.9(3)
N12 N11 B2 120.7(3)
C20 N11 N12 109.7(3)
C20 N11 B2 129.5(3)
N11 N12 Y1 124.62(19)
C22 N12 Y1 129.5(2)
C22 N12 N11 105.9(3)
N14 N13 B3 121.7(3)
C23 N13 N14 110.3(3)
C23 N13 B3 127.7(3)
N13 N14 Y2 122.2(2)
C25 N14 Y2 132.1(2)
C25 N14 N13 105.0(3)
N16 N15 B3 121.3(3)
C26 N15 N16 109.8(3)
C26 N15 B3 128.9(3)
N15 N16 Y2 122.7(2)
C28 N16 Y2 129.1(2)
C28 N16 N15 105.8(3)
N18 N17 B3 121.7(3)
C29 N17 N18 110.1(3)
C29 N17 B3 128.2(3)
N17 N18 Y2 123.9(2)
C31 N18 Y2 129.8(3)
C31 N18 N17 105.9(3)
N20 N19 B4 122.8(3)
C32 N19 N20 109.6(3)
C32 N19 B4 127.5(3)
N19 N20 Y2 121.8(2)
C34 N20 Y2 131.8(3)
C34 N20 N19 106.4(3)
N22 N21 B4 122.2(3)
C35 N21 N22 109.3(3)
C35 N21 B4 128.4(3)
N21 N22 Y2 121.3(2)
C37 N22 Y2 130.0(2)
C37 N22 N21 106.2(3)
N24 N23 B4 120.3(3)
C38 N23 N24 110.0(3)
C38 N23 B4 129.3(3)
N23 N24 Y2 125.1(2)
C40 N24 Y2 128.6(2)
C40 N24 N23 106.0(3)
N1 C5 H5 125.4
C6 C5 N1 109.2(3)
C6 C5 H5 125.4
C5 C6 H6 127.6
C5 C6 C7 104.8(3)
C7 C6 H6 127.6
N2 C7 C6 111.0(3)
N2 C7 H7 124.5
C6 C7 H7 124.5
N3 C8 H8 125.7
N3 C8 C9 108.7(3)
C9 C8 H8 125.7
C8 C9 H9 127.8
C8 C9 C10 104.5(3)
C10 C9 H9 127.8
N4 C10 C9 111.5(3)
N4 C10 H10 124.2
C9 C10 H10 124.2
N5 C11 H11 125.6
N5 C11 C12 108.8(3)
C12 C11 H11 125.6
C11 C12 H12 127.6
C11 C12 C13 104.9(3)
C13 C12 H12 127.6
N6 C13 C12 110.7(3)
N6 C13 H13 124.7
C12 C13 H13 124.7
N7 C14 H14 125.3
N7 C14 C15 109.4(3)
C15 C14 H14 125.3
C14 C15 H15 127.7
C14 C15 C16 104.5(3)
C16 C15 H15 127.7
N8 C16 C15 111.3(3)
N8 C16 H16 124.4
C15 C16 H16 124.4
N9 C17 H17 125.7
N9 C17 C18 108.5(3)
C18 C17 H17 125.7
C17 C18 H18 127.6
C17 C18 C19 104.8(3)
C19 C18 H18 127.6
N10 C19 C18 111.2(3)
N10 C19 H19 124.4
C18 C19 H19 124.4
N11 C20 H20 125.6
N11 C20 C21 108.8(3)
C21 C20 H20 125.6
C20 C21 H21 127.7
C20 C21 C22 104.6(3)
C22 C21 H21 127.7
N12 C22 C21 111.0(3)
N12 C22 H22 124.5
C21 C22 H22 124.5
N13 C23 H23 125.6
N13 C23 C24 108.8(3)
C24 C23 H23 125.6
C23 C24 H24 127.9
C23 C24 C25 104.1(3)
C25 C24 H24 127.9
N14 C25 C24 111.8(3)
N14 C25 H25 124.1
C24 C25 H25 124.1
N15 C26 H26 125.4
N15 C26 C27 109.2(4)
C27 C26 H26 125.4
C26 C27 H27 127.7
C26 C27 C28 104.7(3)
C28 C27 H27 127.7
N16 C28 C27 110.6(3)
N16 C28 H28 124.7
C27 C28 H28 124.7
N17 C29 H29 125.7
N17 C29 C30 108.6(4)
C30 C29 H29 125.7
C29 C30 H30 127.8
C29 C30 C31 104.5(4)
C31 C30 H30 127.8
N18 C31 C30 110.9(4)
N18 C31 H31 124.5
C30 C31 H31 124.5
N19 C32 H32 125.8
N19 C32 C33 108.3(4)
C33 C32 H32 125.8
C32 C33 H33 127.4
C32 C33 C34 105.2(4)
C34 C33 H33 127.4
N20 C34 C33 110.5(4)
N20 C34 H34 124.7
C33 C34 H34 124.7
N21 C35 H35 125.3
N21 C35 C36 109.4(3)
C36 C35 H35 125.3
C35 C36 H36 127.8
C35 C36 C37 104.4(3)
C37 C36 H36 127.8
N22 C37 C36 110.7(3)
N22 C37 H37 124.7
C36 C37 H37 124.7
N23 C38 H38 125.6
N23 C38 C39 108.7(3)
C39 C38 H38 125.6
C38 C39 H39 127.5
C38 C39 C40 105.1(4)
C40 C39 H39 127.5
N24 C40 C39 110.2(3)
N24 C40 H40 124.9
C39 C40 H40 124.9
O1 C41 C42 115.4(3)
O1 C41 C43 122.5(3)
C43 C41 C42 122.0(3)
O2 C42 C41 115.4(3)
O2 C42 C44 124.3(3)
C44 C42 C41 120.3(3)
C41 C43 C47 120.0(3)
C45 C43 C41 117.3(3)
C45 C43 C47 122.5(3)
C42 C44 C48 121.8(3)
C46 C44 C42 117.6(3)
C46 C44 C48 120.5(3)
O3 C45 C43 124.2(3)
O3 C45 C46 115.1(3)
C43 C45 C46 120.7(3)
O4 C46 C44 123.0(3)
O4 C46 C45 115.2(3)
C44 C46 C45 121.7(3)
C43 C47 H47A 109.5
C43 C47 H47B 109.5
C43 C47 H47C 109.5
H47A C47 H47B 109.5
H47A C47 H47C 109.5
H47B C47 H47C 109.5
C44 C48 H48A 109.5
C44 C48 H48B 109.5
C44 C48 H48C 109.5
H48A C48 H48B 109.5
H48A C48 H48C 109.5
H48B C48 H48C 109.5
N1 B1 N3 110.1(2)
N1 B1 N5 109.8(3)
N1 B1 H1 109.7
N3 B1 H1 109.7
N5 B1 N3 107.8(2)
N5 B1 H1 109.7
N7 B2 N9 108.9(3)
N7 B2 N11 110.7(3)
N7 B2 H2 109.3
N9 B2 N11 109.2(3)
N9 B2 H2 109.3
N11 B2 H2 109.3
N13 B3 N17 110.2(3)
N13 B3 H3 109.6
N15 B3 N13 107.8(3)
N15 B3 N17 109.9(3)
N15 B3 H3 109.6
N17 B3 H3 109.6
N19 B4 N23 108.7(3)
N19 B4 H4 109.6
N21 B4 N19 108.8(3)
N21 B4 N23 110.6(3)
N21 B4 H4 109.6
N23 B4 H4 109.6

loop_
_geom_bond_atom_site_label_1
_geom_bond_atom_site_label_2
_geom_bond_distance
Y1 O1 2.298(2)
Y1 O2 2.333(2)
Y1 N2 2.450(3)
Y1 N4 2.555(3)
Y1 N6 2.482(3)
Y1 N8 2.485(3)
Y1 N10 2.518(3)
Y1 N12 2.464(3)
Y2 O3 2.309(2)
Y2 O4 2.298(2)
Y2 N14 2.539(3)
Y2 N16 2.486(3)
Y2 N18 2.459(3)
Y2 N20 2.511(3)
Y2 N22 2.514(3)
Y2 N24 2.453(3)
O1 C41 1.270(4)
O2 C42 1.273(4)
O3 C45 1.274(4)
O4 C46 1.271(4)
N1 N2 1.367(4)
N1 C5 1.363(4)
N1 B1 1.541(4)
N2 C7 1.342(4)
N3 N4 1.373(3)
N3 C8 1.349(4)
N3 B1 1.547(4)
N4 C10 1.345(4)
N5 N6 1.371(3)
N5 C11 1.352(4)
N5 B1 1.542(4)
N6 C13 1.345(4)
N7 N8 1.376(4)
N7 C14 1.355(4)
N7 B2 1.532(5)
N8 C16 1.337(4)
N9 N10 1.372(4)
N9 C17 1.347(4)
N9 B2 1.540(5)
N10 C19 1.339(4)
N11 N12 1.367(4)
N11 C20 1.351(4)
N11 B2 1.540(5)
N12 C22 1.345(4)
N13 N14 1.365(4)
N13 C23 1.342(4)
N13 B3 1.547(5)
N14 C25 1.340(4)
N15 N16 1.368(4)
N15 C26 1.340(4)
N15 B3 1.542(5)
N16 C28 1.342(4)
N17 N18 1.364(4)
N17 C29 1.350(5)
N17 B3 1.550(5)
N18 C31 1.342(5)
N19 N20 1.366(4)
N19 C32 1.358(5)
N19 B4 1.538(5)
N20 C34 1.339(5)
N21 N22 1.365(4)
N21 C35 1.347(4)
N21 B4 1.534(5)
N22 C37 1.345(4)
N23 N24 1.366(4)
N23 C38 1.338(5)
N23 B4 1.553(5)
N24 C40 1.339(5)
C5 H5 0.9500
C5 C6 1.361(5)
C6 H6 0.9500
C6 C7 1.390(5)
C7 H7 0.9500
C8 H8 0.9500
C8 C9 1.380(5)
C9 H9 0.9500
C9 C10 1.391(5)
C10 H10 0.9500
C11 H11 0.9500
C11 C12 1.376(5)
C12 H12 0.9500
C12 C13 1.394(5)
C13 H13 0.9500
C14 H14 0.9500
C14 C15 1.368(6)
C15 H15 0.9500
C15 C16 1.392(5)
C16 H16 0.9500
C17 H17 0.9500
C17 C18 1.381(6)
C18 H18 0.9500
C18 C19 1.382(5)
C19 H19 0.9500
C20 H20 0.9500
C20 C21 1.377(5)
C21 H21 0.9500
C21 C22 1.394(5)
C22 H22 0.9500
C23 H23 0.9500
C23 C24 1.375(5)
C24 H24 0.9500
C24 C25 1.389(5)
C25 H25 0.9500
C26 H26 0.9500
C26 C27 1.366(6)
C27 H27 0.9500
C27 C28 1.395(5)
C28 H28 0.9500
C29 H29 0.9500
C29 C30 1.378(6)
C30 H30 0.9500
C30 C31 1.399(6)
C31 H31 0.9500
C32 H32 0.9500
C32 C33 1.373(6)
C33 H33 0.9500
C33 C34 1.396(6)
C34 H34 0.9500
C35 H35 0.9500
C35 C36 1.371(6)
C36 H36 0.9500
C36 C37 1.394(5)
C37 H37 0.9500
C38 H38 0.9500
C38 C39 1.365(6)
C39 H39 0.9500
C39 C40 1.395(5)
C40 H40 0.9500
C41 C42 1.526(4)
C41 C43 1.398(4)
C42 C44 1.399(4)
C43 C45 1.393(4)
C43 C47 1.508(4)
C44 C46 1.396(4)
C44 C48 1.506(4)
C45 C46 1.528(4)
C47 H47A 0.9800
C47 H47B 0.9800
C47 H47C 0.9800
C48 H48A 0.9800
C48 H48B 0.9800
C48 H48C 0.9800
B1 H1 1.0000
B2 H2 1.0000
B3 H3 1.0000
B4 H4 1.0000

loop_
_smtbx_masks_void_nr
_smtbx_masks_void_average_x
_smtbx_masks_void_average_y
_smtbx_masks_void_average_z
_smtbx_masks_void_volume
_smtbx_masks_void_count_electrons
1 0.000 0.000 0.000 43.2 4.0
2 0.000 0.000 0.500 12.3 0.0
3 0.167 0.333 -0.604 671.3 85.4
4 0.000 0.500 -0.398 671.3 85.4
5 -0.167 0.667 -0.930 671.3 85.4
6 0.167 0.833 -0.741 671.3 85.4
7 0.333 0.167 -0.608 671.3 85.4
8 0.333 0.667 0.667 43.2 4.0
9 0.333 0.667 0.167 12.3 0.0
10 0.500 0.000 -0.938 671.3 85.4
11 0.500 0.500 -0.075 671.3 85.4
12 0.667 0.833 -0.942 671.3 85.4
13 0.667 0.333 0.333 43.2 4.0
14 0.667 0.333 0.833 12.3 0.0
15 0.833 0.167 -0.408 671.3 85.4
